data_2016734
loop_
_publ_author_name
'Lyakhov, Alexander S.'
'Vorobiov, Andrey N.'
'Ivashkevich, Ludmila S.'
'Gaponik, Pavel N.'

_publ_section_title
;Two derivatives of 1,5-disubstituted tetrazoles:
 1-(4-nitrophenyl)-1<i>H</i>-tetrazol-5-amine and
 {(<i>E</i>)-[1-(4-ethoxyphenyl)-1<i>H</i>-tetrazol-5-yl]iminomethyl}dimethylamine
;
_journal_coeditor_code SK3250
_journal_issue 8
_journal_name_full 'Acta Crystallographica Section C'
_journal_page_first o414
_journal_page_last o416
_journal_paper_doi 10.1107/S0108270108019707
_journal_volume 64
_journal_year 2008
_chemical_formula_iupac 'C7 H6 N6 O2'
_chemical_formula_moiety 'C7 H6 N6 O2'
_chemical_formula_sum 'C7 H6 N6 O2'
_chemical_formula_weight 206.18
_chemical_name_systematic
;
1-(4-nitrophenyl)-1<i>H</i>-tetrazol-5-amine
;
_space_group_IT_number 2
_symmetry_cell_setting triclinic
_symmetry_space_group_name_Hall '-P 1'
_symmetry_space_group_name_H-M 'P -1'
_atom_sites_solution_hydrogens difmap
_atom_sites_solution_primary direct
_atom_sites_solution_secondary difmap
_audit_creation_method SHELXL97
_cell_angle_alpha 68.135(17)
_cell_angle_beta 74.049(17)
_cell_angle_gamma 63.135(18)
_cell_formula_units_Z 2
_cell_length_a 7.8891(17)
_cell_length_b 7.9921(18)
_cell_length_c 8.5877(18)
_cell_measurement_reflns_used 25
_cell_measurement_temperature 295(2)
_cell_measurement_theta_max 20.7
_cell_measurement_theta_min 16.2
_cell_volume 444.55(19)
_computing_cell_refinement 'R3m software (Nicolet, 1980)'
_computing_data_collection 'R3m software (Nicolet, 1980)'
_computing_data_reduction 'R3m software (Nicolet, 1980)'
_computing_molecular_graphics
;
ORTEP-3 for Windows (Farrugia, 1997) and PLATON (Spek, 2003)
;
_computing_publication_material
;
PLATON (Spek, 2003) and SHELXL97 (Sheldrick, 2008)
;
_computing_structure_refinement 'SHELXL97 (Sheldrick, 2008)'
_computing_structure_solution 'SIR97 (Altomare <i>et al.</i>,  1999)'
_diffrn_ambient_temperature 295(2)
_diffrn_measured_fraction_theta_full 1.000
_diffrn_measured_fraction_theta_max 1.000
_diffrn_measurement_device_type 'Nicolet R3m four-circle'
_diffrn_measurement_method \w/2\q
_diffrn_radiation_monochromator graphite
_diffrn_radiation_source 'fine-focus sealed tube'
_diffrn_radiation_type MoK\a
_diffrn_radiation_wavelength 0.71073
_diffrn_reflns_av_R_equivalents 0.0113
_diffrn_reflns_av_sigmaI/netI 0.0124
_diffrn_reflns_limit_h_max 11
_diffrn_reflns_limit_h_min 0
_diffrn_reflns_limit_k_max 11
_diffrn_reflns_limit_k_min -10
_diffrn_reflns_limit_l_max 12
_diffrn_reflns_limit_l_min -11
_diffrn_reflns_number 5556
_diffrn_reflns_theta_full 30.07
_diffrn_reflns_theta_max 30.07
_diffrn_reflns_theta_min 2.58
_diffrn_standards_decay_% 0
_diffrn_standards_interval_count 100
_diffrn_standards_number 3
_exptl_absorpt_coefficient_mu 0.120
_exptl_absorpt_correction_type none
_exptl_crystal_colour yellow
_exptl_crystal_density_diffrn 1.540
_exptl_crystal_density_method 'not measured'
_exptl_crystal_description prism
_exptl_crystal_F_000 212
_exptl_crystal_size_max 0.48
_exptl_crystal_size_mid 0.44
_exptl_crystal_size_min 0.42
_refine_diff_density_max 0.188
_refine_diff_density_min -0.283
_refine_ls_extinction_method none
_refine_ls_goodness_of_fit_ref 1.057
_refine_ls_hydrogen_treatment refall
_refine_ls_matrix_type full
_refine_ls_number_parameters 160
_refine_ls_number_reflns 2605
_refine_ls_number_restraints 0
_refine_ls_restrained_S_all 1.057
_refine_ls_R_factor_all 0.0449
_refine_ls_R_factor_gt 0.0417
_refine_ls_shift/su_max 0.000
_refine_ls_shift/su_mean 0.000
_refine_ls_structure_factor_coef Fsqd
_refine_ls_weighting_details 'calc w = 1/[\s^2^(Fo^2^)+(0.0697P)^2^+0.0595P] where P=(Fo^2^+2Fc^2^)/3'
_refine_ls_weighting_scheme calc
_refine_ls_wR_factor_gt 0.1178
_refine_ls_wR_factor_ref 0.1213
_reflns_number_gt 2338
_reflns_number_total 2605
_reflns_threshold_expression I>2\s(I)
_cod_data_source_file sk3250.cif
_cod_data_source_block I
_cod_depositor_comments
;
The following automatic conversions were performed:
'_geom_bond_publ_flag' value 'Y' changed to 'y' according to
'/home/saulius/struct/CIF-dictionaries/cif_core.dic' dictionary named
'cif_core.dic' version 2.4.1 from 2010-06-29 (7
times).

'_geom_hbond_publ_flag' value 'Y' changed to 'y' according to
'/home/saulius/struct/CIF-dictionaries/cif_core.dic' dictionary named
'cif_core.dic' version 2.4.1 from 2010-06-29 (2
times).

'_geom_hbond_publ_flag' value 'N' changed to 'n' according to
'/home/saulius/struct/CIF-dictionaries/cif_core.dic' dictionary named
'cif_core.dic' version 2.4.1 from 2010-06-29 (2 times).

Automatic conversion script
Id: cif_fix_enum 1527 2010-12-29 10:47:43Z saulius 

The following automatic conversions were performed:

'_geom_bond_publ_flag' value 'Y' changed to 'y' according to
/home/saulius/struct/CIF-dictionaries/cif_core.dic dictionary named
'cif_core.dic' version 2.4.1 from 2010-06-29 (7
times).

'_geom_hbond_publ_flag' value 'Y' changed to 'y' according
to /home/saulius/struct/CIF-dictionaries/cif_core.dic dictionary
named 'cif_core.dic' version 2.4.1 from 2010-06-29 (2
times).

'_geom_hbond_publ_flag' value 'N' changed to 'n' according
to /home/saulius/struct/CIF-dictionaries/cif_core.dic dictionary
named 'cif_core.dic' version 2.4.1 from 2010-06-29 (2 times).

Automatic conversion script
Id: cif_fix_values 1715 2011-07-08 13:25:40Z adriana 
;
_cod_database_code 2016734
_cod_database_fobs_code 2016734

loop_
_symmetry_equiv_pos_as_xyz
'x, y, z'
'-x, -y, -z'

loop_
_atom_site_type_symbol
_atom_site_label
_atom_site_fract_x
_atom_site_fract_y
_atom_site_fract_z
_atom_site_U_iso_or_equiv
_atom_site_adp_type
_atom_site_calc_flag
_atom_site_occupancy
N N1 0.71575(11) 0.30355(12) 0.22691(10) 0.03411(19) Uani d 1
N N2 0.68183(14) 0.30624(14) 0.07743(11) 0.0432(2) Uani d 1
N N3 0.59130(14) 0.19458(15) 0.11762(12) 0.0447(2) Uani d 1
N N4 0.56081(12) 0.11715(13) 0.28830(11) 0.0394(2) Uani d 1
N N6 0.64696(17) 0.14419(17) 0.51962(12) 0.0509(3) Uani d 1
H H6A 0.585(2) 0.074(2) 0.590(2) 0.061(4) Uiso d 1
H H6B 0.671(2) 0.222(2) 0.552(2) 0.065(4) Uiso d 1
C C5 0.63976(13) 0.18612(13) 0.35495(12) 0.0348(2) Uani d 1
C C7 0.82206(13) 0.40546(13) 0.23101(11) 0.03255(19) Uani d 1
C C8 0.76465(15) 0.60463(15) 0.14954(14) 0.0397(2) Uani d 1
H H8 0.653(2) 0.678(2) 0.0916(19) 0.055(4) Uiso d 1
C C9 0.86768(16) 0.70270(15) 0.15807(14) 0.0418(2) Uani d 1
H H9 0.829(2) 0.846(3) 0.098(2) 0.067(5) Uiso d 1
C C10 1.02302(14) 0.59757(14) 0.24793(12) 0.0357(2) Uani d 1
C C11 1.08440(14) 0.39851(15) 0.32524(13) 0.0387(2) Uani d 1
H H11 1.198(2) 0.328(2) 0.3815(18) 0.053(4) Uiso d 1
C C12 0.98186(14) 0.30067(14) 0.31603(14) 0.0387(2) Uani d 1
H H12 1.023(2) 0.159(2) 0.3678(19) 0.054(4) Uiso d 1
N N13 1.12551(14) 0.70192(14) 0.26615(12) 0.0436(2) Uani d 1
O O1 1.05418(16) 0.88076(14) 0.22333(15) 0.0651(3) Uani d 1
O O2 1.27657(13) 0.60462(15) 0.32748(12) 0.0561(2) Uani d 1

loop_
_atom_site_aniso_label
_atom_site_aniso_U_11
_atom_site_aniso_U_22
_atom_site_aniso_U_33
_atom_site_aniso_U_12
_atom_site_aniso_U_13
_atom_site_aniso_U_23
N1 0.0359(4) 0.0384(4) 0.0364(4) -0.0224(3) -0.0058(3) -0.0088(3)
N2 0.0513(5) 0.0533(5) 0.0382(4) -0.0322(4) -0.0080(4) -0.0108(4)
N3 0.0510(5) 0.0543(5) 0.0440(5) -0.0326(4) -0.0089(4) -0.0130(4)
N4 0.0418(4) 0.0452(4) 0.0437(4) -0.0274(4) -0.0060(3) -0.0125(3)
N6 0.0727(7) 0.0668(6) 0.0381(5) -0.0541(6) -0.0054(4) -0.0089(4)
C5 0.0347(4) 0.0368(4) 0.0397(5) -0.0212(3) -0.0042(3) -0.0097(3)
C7 0.0331(4) 0.0371(4) 0.0349(4) -0.0211(3) -0.0019(3) -0.0109(3)
C8 0.0406(5) 0.0373(5) 0.0468(5) -0.0188(4) -0.0128(4) -0.0082(4)
C9 0.0471(5) 0.0351(4) 0.0499(5) -0.0218(4) -0.0095(4) -0.0097(4)
C10 0.0372(4) 0.0433(5) 0.0384(4) -0.0250(4) 0.0007(3) -0.0167(4)
C11 0.0343(4) 0.0441(5) 0.0438(5) -0.0209(4) -0.0074(4) -0.0107(4)
C12 0.0365(5) 0.0357(4) 0.0469(5) -0.0191(4) -0.0092(4) -0.0062(4)
N13 0.0473(5) 0.0549(5) 0.0465(5) -0.0328(4) 0.0026(4) -0.0236(4)
O1 0.0708(6) 0.0529(5) 0.0941(8) -0.0357(5) -0.0096(5) -0.0314(5)
O2 0.0524(5) 0.0737(6) 0.0652(5) -0.0371(4) -0.0107(4) -0.0266(5)

loop_
_atom_type_symbol
_atom_type_description
_atom_type_scat_dispersion_real
_atom_type_scat_dispersion_imag
_atom_type_scat_source
C C 0.0033 0.0016 'International Tables Vol C Tables 4.2.6.8 and 6.1.1.4'
H H 0.0000 0.0000 'International Tables Vol C Tables 4.2.6.8 and 6.1.1.4'
N N 0.0061 0.0033 'International Tables Vol C Tables 4.2.6.8 and 6.1.1.4'
O O 0.0106 0.0060 'International Tables Vol C Tables 4.2.6.8 and 6.1.1.4'

loop_
_geom_angle_atom_site_label_1
_geom_angle_atom_site_label_2
_geom_angle_atom_site_label_3
_geom_angle
C5 N1 N2 108.08(8)
C5 N1 C7 130.01(8)
N2 N1 C7 121.85(8)
N3 N2 N1 106.07(8)
N2 N3 N4 111.89(8)
C5 N4 N3 105.93(8)
C5 N6 H6A 116.6(11)
C5 N6 H6B 118.3(10)
H6A N6 H6B 120.5(16)
N4 C5 N6 126.25(9)
N4 C5 N1 108.04(9)
N6 C5 N1 125.69(9)
C12 C7 C8 122.04(9)
C12 C7 N1 118.43(8)
C8 C7 N1 119.53(8)
C7 C8 C9 118.74(9)
C7 C8 H8 122.3(9)
C9 C8 H8 118.9(9)
C10 C9 C8 118.59(9)
C10 C9 H9 122.0(10)
C8 C9 H9 119.4(10)
C11 C10 C9 123.05(9)
C11 C10 N13 117.99(9)
C9 C10 N13 118.95(9)
C10 C11 C12 118.27(9)
C10 C11 H11 120.8(9)
C12 C11 H11 120.9(9)
C7 C12 C11 119.26(9)
C7 C12 H12 120.4(9)
C11 C12 H12 120.4(9)
O1 N13 O2 123.36(10)
O1 N13 C10 118.45(10)
O2 N13 C10 118.17(9)

loop_
_geom_bond_atom_site_label_1
_geom_bond_atom_site_label_2
_geom_bond_distance
_geom_bond_publ_flag
N1 C5 1.3516(12) y
N1 N2 1.3722(12) y
N1 C7 1.4223(11) y
N2 N3 1.2794(12) y
N3 N4 1.3617(13) y
N4 C5 1.3269(12) y
N6 C5 1.3376(13) y
N6 H6A 0.866(16) ?
N6 H6B 0.873(18) ?
C7 C12 1.3857(14) ?
C7 C8 1.3862(14) ?
C8 C9 1.3897(13) ?
C8 H8 0.960(15) ?
C9 C10 1.3819(15) ?
C9 H9 0.999(17) ?
C10 C11 1.3784(15) ?
C10 N13 1.4662(12) ?
C11 C12 1.3874(13) ?
C11 H11 0.966(15) ?
C12 H12 0.977(15) ?
N13 O1 1.2207(14) ?
N13 O2 1.2266(14) ?

loop_
_geom_hbond_atom_site_label_D
_geom_hbond_atom_site_label_H
_geom_hbond_atom_site_label_A
_geom_hbond_site_symmetry_A
_geom_hbond_distance_DH
_geom_hbond_distance_HA
_geom_hbond_distance_DA
_geom_hbond_angle_DHA
_geom_hbond_publ_flag
N6 H6A N4 2_656 0.866(16) 2.119(17) 2.9684(14) 166.8(15) y
N6 H6B O2 2_766 0.873(18) 2.234(18) 3.1003(14) 171.9(14) y
C8 H8 N3 2_665 0.960(15) 2.599(16) 3.5286(16) 163.1(13) n
C9 H9 N3 1_565 0.999(17) 2.601(17) 3.4614(18) 144.2(13) n

loop_
_geom_torsion_atom_site_label_1
_geom_torsion_atom_site_label_2
_geom_torsion_atom_site_label_3
_geom_torsion_atom_site_label_4
_geom_torsion
C5 N1 N2 N3 -0.32(11)
C7 N1 N2 N3 177.14(9)
N1 N2 N3 N4 0.48(12)
N2 N3 N4 C5 -0.46(12)
N3 N4 C5 N6 -178.48(11)
N3 N4 C5 N1 0.24(11)
N2 N1 C5 N4 0.04(11)
C7 N1 C5 N4 -177.15(9)
N2 N1 C5 N6 178.77(10)
C7 N1 C5 N6 1.58(17)
C5 N1 C7 C12 52.88(14)
N2 N1 C7 C12 -123.97(11)
C5 N1 C7 C8 -127.63(11)
N2 N1 C7 C8 55.52(13)
C12 C7 C8 C9 -1.96(16)
N1 C7 C8 C9 178.57(9)
C7 C8 C9 C10 -0.18(16)
C8 C9 C10 C11 2.10(17)
C8 C9 C10 N13 -176.38(9)
C9 C10 C11 C12 -1.83(16)
N13 C10 C11 C12 176.65(9)
C8 C7 C12 C11 2.23(16)
N1 C7 C12 C11 -178.30(9)
C10 C11 C12 C7 -0.34(15)
C11 C10 N13 O1 -167.90(10)
C9 C10 N13 O1 10.65(15)
C11 C10 N13 O2 10.41(14)
C9 C10 N13 O2 -171.04(10)

loop_
_cod_related_entry_id
_cod_related_entry_database
_cod_related_entry_code
1 ChemSpider 10438490
